data_7006495
loop_
_publ_author_name
'Foreman, Mark R. S.'
'Hudson, Michael J.'
'Drew, Michael G. B.'
'Hill, Cl\'ement'
'Madic, Charles'

_publ_section_title
;
 Complexes formed between the quadridentate, heterocyclic molecules
 6,6'-bis-(5,6-dialkyl-1,2,4-triazin-3-yl)-2,2'-bipyridine (BTBP) and
 lanthanides(III): implications for the partitioning of actinides(III)
 and lanthanides(III).
;
_journal_issue 13
_journal_name_full 'Dalton transactions (Cambridge, England : 2003)'
_journal_page_first 1645
_journal_page_last 1653
_journal_paper_doi 10.1039/b511321k
_journal_year 2006
_chemical_formula_sum 'C24 H28 Lu N11 O11'
_chemical_formula_weight 821.54
_chemical_name_systematic
;
?
;
_space_group_IT_number 14
_symmetry_cell_setting monoclinic
_symmetry_space_group_name_Hall '-P 2ybc'
_symmetry_space_group_name_H-M 'P 1 21/c 1'
_atom_sites_solution_hydrogens geom
_atom_sites_solution_primary direct
_atom_sites_solution_secondary difmap
_audit_creation_method SHELXL
_cell_angle_alpha 90.00
_cell_angle_beta 92.137(10)
_cell_angle_gamma 90.00
_cell_formula_units_Z 4
_cell_length_a 7.736(9)
_cell_length_b 22.660(24)
_cell_length_c 18.083(19)
_cell_measurement_temperature 293(2)
_cell_volume 3168(6)
_computing_cell_refinement XDS
_computing_data_collection 'XDS (Kabsch, 1991)'
_computing_data_reduction XDS
_computing_molecular_graphics PLATON(Spek,1994)
_computing_structure_refinement 'SHELXL-93 (Sheldrick, 1993)'
_computing_structure_solution 'SHELXS-86 (Sheldrick, 1990)'
_diffrn_ambient_temperature 293(2)
_diffrn_measured_fraction_theta_full 0.924
_diffrn_measurement_device 'Marresearch Image Plate'
_diffrn_measurement_method '95 frames at 2^o intervals, counting time 2 min.'
_diffrn_radiation_monochromator graphite
_diffrn_radiation_source 'fine-focus sealed tube'
_diffrn_radiation_type MoK\a
_diffrn_radiation_wavelength 0.71073
_diffrn_reflns_av_R_equivalents 0.0448
_diffrn_reflns_av_sigmaI/netI 0.0487
_diffrn_reflns_limit_h_max 9
_diffrn_reflns_limit_h_min -9
_diffrn_reflns_limit_k_max 27
_diffrn_reflns_limit_k_min -20
_diffrn_reflns_limit_l_max 19
_diffrn_reflns_limit_l_min -20
_diffrn_reflns_number 12194
_diffrn_reflns_theta_full 25.68
_diffrn_reflns_theta_max 25.68
_diffrn_reflns_theta_min 2.63
_exptl_absorpt_coefficient_mu 3.190
_exptl_absorpt_correction_T_max 1.000
_exptl_absorpt_correction_T_min 0.634
_exptl_absorpt_correction_type empirical
_exptl_absorpt_process_details
;
DIFABS, Walker, N. and Stuart, D., Acta Cryst 1983 A39 158.
;
_exptl_crystal_colour white
_exptl_crystal_density_diffrn 1.718
_exptl_crystal_description needle
_exptl_crystal_F_000 1624
_exptl_crystal_size_max 0.30
_exptl_crystal_size_mid 0.07
_exptl_crystal_size_min 0.05
_refine_diff_density_max 1.416
_refine_diff_density_min -1.726
_refine_diff_density_rms 0.123
_refine_ls_extinction_coef 0.0012(2)
_refine_ls_extinction_expression Fc^*^=kFc[1+0.001xFc^2^\l^3^/sin(2\q)]^-1/4^
_refine_ls_extinction_method SHELXL
_refine_ls_goodness_of_fit_all 1.274
_refine_ls_goodness_of_fit_obs 1.337
_refine_ls_matrix_type full
_refine_ls_number_parameters 429
_refine_ls_number_reflns 5566
_refine_ls_number_restraints 0
_refine_ls_restrained_S_all 1.274
_refine_ls_restrained_S_obs 1.337
_refine_ls_R_factor_all 0.0709
_refine_ls_R_factor_obs 0.0592
_refine_ls_shift/esd_max -0.009
_refine_ls_shift/esd_mean 0.001
_refine_ls_structure_factor_coef Fsqd
_refine_ls_weighting_details
;
w=1/[\s^2^(Fo^2^)+(0.0001P)^2^+27.0014P] where P=(Fo^2^+2Fc^2^)/3
;
_refine_ls_weighting_scheme calc
_refine_ls_wR_factor_all 0.1213
_refine_ls_wR_factor_obs 0.1179
_reflns_number_observed 4825
_reflns_number_total 5566
_reflns_observed_criterion >2sigma(I)
_cod_data_source_file b511321k.txt
_cod_data_source_block lu
_cod_original_cell_volume 3167.7(60)
_cod_original_sg_symbol_H-M P21/c
_cod_database_code 7006495

loop_
_symmetry_equiv_pos_as_xyz
'x, y, z'
'x, -y+1/2, z+1/2'
'-x, -y, -z'
'-x, y-1/2, -z-1/2'

loop_
_atom_site_aniso_label
_atom_site_aniso_U_11
_atom_site_aniso_U_22
_atom_site_aniso_U_33
_atom_site_aniso_U_23
_atom_site_aniso_U_13
_atom_site_aniso_U_12
Lu1 0.0275(2) 0.0294(2) 0.0291(2) -0.0014(2) 0.00095(11) -0.0023(2)
N1 0.041(4) 0.039(5) 0.035(5) -0.002(3) 0.003(3) 0.000(3)
N2 0.039(4) 0.035(4) 0.031(4) 0.000(3) 0.000(3) -0.004(4)
C3 0.030(4) 0.041(6) 0.031(5) -0.005(4) 0.002(3) -0.002(4)
N4 0.041(4) 0.043(5) 0.034(5) -0.008(4) 0.002(3) -0.004(4)
C6 0.034(4) 0.046(6) 0.030(5) -0.004(4) 0.002(3) 0.005(4)
C7 0.028(4) 0.040(6) 0.033(5) -0.002(4) -0.006(3) 0.002(4)
N8 0.036(4) 0.029(4) 0.024(4) -0.001(3) 0.004(3) 0.004(3)
C9 0.038(5) 0.042(6) 0.033(5) -0.001(4) 0.001(4) 0.005(4)
C10 0.066(7) 0.037(6) 0.039(6) 0.010(4) 0.007(4) -0.009(5)
C11 0.072(7) 0.029(6) 0.065(8) 0.004(5) 0.001(5) -0.013(5)
C12 0.058(6) 0.041(6) 0.044(6) -0.006(5) 0.000(4) -0.012(5)
N21 0.055(5) 0.045(6) 0.052(6) -0.006(4) -0.005(4) -0.007(4)
N22 0.046(4) 0.034(5) 0.037(5) -0.007(3) -0.001(3) -0.003(4)
C23 0.037(5) 0.045(6) 0.041(6) -0.013(4) -0.002(4) 0.008(4)
N24 0.063(6) 0.053(6) 0.040(5) -0.019(4) 0.003(4) -0.003(4)
C25 0.060(7) 0.044(7) 0.056(7) -0.019(5) -0.007(5) 0.004(5)
C26 0.059(7) 0.044(7) 0.062(8) -0.010(5) -0.016(5) 0.001(5)
C27 0.043(5) 0.040(6) 0.037(6) -0.004(4) 0.000(4) 0.004(5)
N28 0.034(4) 0.038(5) 0.029(4) 0.001(3) 0.002(3) -0.004(3)
C29 0.031(4) 0.039(6) 0.039(5) 0.004(4) 0.005(3) 0.001(4)
C30 0.064(7) 0.051(7) 0.045(7) 0.010(5) 0.006(5) -0.010(5)
C31 0.083(8) 0.072(9) 0.032(7) 0.008(5) 0.006(5) -0.002(7)
C32 0.057(6) 0.056(8) 0.032(6) -0.007(5) 0.003(4) -0.005(5)
C5 0.026(4) 0.047(6) 0.041(6) -0.007(4) -0.001(3) 0.003(4)
C51 0.059(6) 0.055(7) 0.039(6) -0.017(5) 0.000(4) 0.001(5)
C52 0.121(12) 0.060(9) 0.049(8) -0.020(6) -0.004(7) -0.006(8)
C61 0.058(6) 0.050(7) 0.034(6) 0.000(5) 0.007(4) 0.005(5)
C62 0.067(7) 0.065(8) 0.047(7) 0.006(5) 0.016(5) -0.003(6)
C251 0.107(11) 0.057(9) 0.094(12) -0.038(8) -0.006(8) -0.010(8)
C252 0.210(20) 0.088(13) 0.052(11) -0.038(9) -0.018(10) 0.003(12)
C261 0.137(14) 0.047(9) 0.101(13) 0.001(8) -0.040(10) -0.018(9)
C262 0.195(21) 0.079(13) 0.138(18) 0.049(12) -0.050(15) -0.071(13)
O51 0.041(4) 0.041(4) 0.058(5) 0.012(3) 0.005(3) -0.007(3)
O52 0.047(4) 0.038(4) 0.055(5) 0.000(3) 0.000(3) 0.001(3)
N53 0.063(6) 0.035(5) 0.046(5) 0.011(4) 0.000(4) -0.005(4)
O54 0.097(7) 0.062(6) 0.082(7) 0.038(5) 0.009(5) -0.010(5)
O61 0.053(4) 0.066(5) 0.045(5) -0.008(4) -0.003(3) 0.005(4)
O62 0.035(3) 0.051(5) 0.062(5) -0.012(4) 0.001(3) -0.001(3)
N63 0.033(4) 0.037(5) 0.056(6) 0.005(4) 0.009(4) -0.004(3)
O64 0.026(4) 0.063(6) 0.128(8) 0.004(5) 0.010(4) 0.018(3)
O71 0.076(8) 0.192(17) 0.151(12) 0.050(11) 0.002(7) -0.009(9)
O72 0.122(10) 0.199(17) 0.137(12) 0.066(11) 0.056(9) 0.042(10)
N73 0.075(8) 0.066(8) 0.070(8) 0.025(6) 0.019(6) 0.016(6)
O74 0.152(12) 0.090(9) 0.119(11) -0.030(8) 0.011(8) -0.012(8)
O100 0.026(3) 0.059(5) 0.066(5) 0.005(4) 0.008(3) -0.006(3)
O200 0.056(5) 0.072(6) 0.092(7) 0.000(5) -0.005(4) 0.009(4)

loop_
_atom_site_label
_atom_site_type_symbol
_atom_site_fract_x
_atom_site_fract_y
_atom_site_fract_z
_atom_site_U_iso_or_equiv
_atom_site_thermal_displace_type
_atom_site_occupancy
_atom_site_calc_flag
_atom_site_refinement_flags
_atom_site_disorder_group
Lu1 Lu 0.80192(4) 0.52175(2) 0.25580(2) 0.02867(14) Uani 1 d . .
N1 N 0.7549(9) 0.5091(3) 0.0712(4) 0.038(2) Uani 1 d . .
N2 N 0.7247(9) 0.4788(4) 0.1342(4) 0.035(2) Uani 1 d . .
C3 C 0.6712(10) 0.4234(4) 0.1300(5) 0.034(2) Uani 1 d . .
N4 N 0.6411(9) 0.3933(4) 0.0649(4) 0.039(2) Uani 1 d . .
C5 C 0.6702(10) 0.4224(5) 0.0036(5) 0.038(2) Uani 1 d . .
C6 C 0.7291(10) 0.4828(5) 0.0066(5) 0.037(2) Uani 1 d . .
C7 C 0.6396(10) 0.3917(4) 0.2006(5) 0.034(2) Uani 1 d . .
N8 N 0.6759(8) 0.4229(3) 0.2625(4) 0.029(2) Uani 1 d . .
C9 C 0.6486(11) 0.3974(4) 0.3284(5) 0.038(2) Uani 1 d . .
C10 C 0.5880(13) 0.3386(5) 0.3324(6) 0.047(2) Uani 1 d . .
H10 H 0.5734 0.3208 0.3782 0.057 Uiso 1 calc R .
C11 C 0.5513(14) 0.3080(5) 0.2686(6) 0.055(3) Uani 1 d . .
H11 H 0.5093 0.2696 0.2706 0.066 Uiso 1 calc R .
C12 C 0.5770(13) 0.3345(5) 0.2012(6) 0.048(2) Uani 1 d . .
H12 H 0.5528 0.3144 0.1572 0.058 Uiso 1 calc R .
N21 N 0.9096(11) 0.6534(4) 0.3293(5) 0.051(2) Uani 1 d . .
N22 N 0.8573(10) 0.5985(4) 0.3488(4) 0.039(2) Uani 1 d . .
C23 C 0.8430(11) 0.5856(5) 0.4194(5) 0.041(2) Uani 1 d . .
N24 N 0.8792(11) 0.6233(4) 0.4759(5) 0.052(2) Uani 1 d . .
C25 C 0.9227(14) 0.6774(5) 0.4581(6) 0.053(3) Uani 1 d . .
C26 C 0.9361(14) 0.6932(5) 0.3825(7) 0.056(3) Uani 1 d . .
C27 C 0.7818(11) 0.5257(5) 0.4387(5) 0.040(2) Uani 1 d . .
N28 N 0.7486(8) 0.4891(3) 0.3811(4) 0.034(2) Uani 1 d . .
C29 C 0.6886(10) 0.4337(4) 0.3944(5) 0.036(2) Uani 1 d . .
C30 C 0.6658(14) 0.4151(5) 0.4660(6) 0.053(3) Uani 1 d . .
H30 H 0.6241 0.3774 0.4748 0.064 Uiso 1 calc R .
C31 C 0.7053(16) 0.4527(6) 0.5251(6) 0.062(3) Uani 1 d . .
H31 H 0.6929 0.4401 0.5736 0.075 Uiso 1 calc R .
C32 C 0.7625(13) 0.5084(5) 0.5112(5) 0.048(3) Uani 1 d . .
H32 H 0.7882 0.5344 0.5499 0.058 Uiso 1 calc R .
C51 C 0.6372(14) 0.3923(5) -0.0699(6) 0.051(3) Uani 1 d . .
H51A H 0.5455 0.4133 -0.0967 0.061 Uiso 1 calc R .
H52B H 0.7407 0.3956 -0.0982 0.061 Uiso 1 calc R .
C52 C 0.5879(19) 0.3283(6) -0.0662(7) 0.077(4) Uani 1 d . .
H52A H 0.6777 0.3067 -0.0401 0.092 Uiso 1 calc R .
H52C H 0.5727 0.3129 -0.1155 0.092 Uiso 1 calc R .
H52D H 0.4818 0.3244 -0.0408 0.092 Uiso 1 calc R .
C61 C 0.7686(13) 0.5167(5) -0.0614(5) 0.047(2) Uani 1 d . .
H61A H 0.6670 0.5158 -0.0945 0.056 Uiso 1 calc R .
H61B H 0.8606 0.4964 -0.0861 0.056 Uiso 1 calc R .
C62 C 0.8225(15) 0.5810(6) -0.0501(6) 0.059(3) Uani 1 d . .
H62A H 0.7322 0.6020 -0.0262 0.071 Uiso 1 calc R .
H62B H 0.8423 0.5988 -0.0972 0.071 Uiso 1 calc R .
H62C H 0.9267 0.5827 -0.0196 0.071 Uiso 1 calc R .
C251 C 0.9625(20) 0.7205(6) 0.5198(9) 0.086(5) Uani 1 d . .
H25A H 1.0814 0.7334 0.5162 0.103 Uiso 1 calc R .
H25B H 0.8891 0.7548 0.5124 0.103 Uiso 1 calc R .
C252 C 0.9388(26) 0.6975(8) 0.5962(8) 0.117(7) Uani 1 d . .
H25C H 0.8178 0.6969 0.6062 0.140 Uiso 1 calc R .
H25D H 0.9986 0.7227 0.6314 0.140 Uiso 1 calc R .
H25E H 0.9847 0.6583 0.6002 0.140 Uiso 1 calc R .
C261 C 0.9769(23) 0.7553(6) 0.3600(9) 0.096(5) Uani 1 d . .
H26A H 0.9060 0.7816 0.3884 0.115 Uiso 1 calc R .
H26B H 1.0965 0.7630 0.3748 0.115 Uiso 1 calc R .
C262 C 0.9552(28) 0.7704(8) 0.2876(11) 0.139(9) Uani 1 d . .
H26C H 0.9752 0.8120 0.2821 0.167 Uiso 1 calc R .
H26D H 0.8392 0.7612 0.2706 0.167 Uiso 1 calc R .
H26E H 1.0357 0.7488 0.2589 0.167 Uiso 1 calc R .
O51 O 1.0002(8) 0.5772(3) 0.1887(4) 0.047(2) Uani 1 d . .
O52 O 0.7362(9) 0.6071(3) 0.1857(4) 0.047(2) Uani 1 d . .
N53 N 0.8856(12) 0.6150(4) 0.1638(5) 0.048(2) Uani 1 d . .
O54 O 0.9255(12) 0.6549(4) 0.1231(5) 0.080(3) Uani 1 d . .
O61 O 1.0897(9) 0.5040(4) 0.3146(4) 0.054(2) Uani 1 d . .
O62 O 1.0175(8) 0.4480(3) 0.2244(4) 0.049(2) Uani 1 d . .
N63 N 1.1321(9) 0.4647(4) 0.2702(5) 0.042(2) Uani 1 d . .
O64 O 1.2773(8) 0.4429(4) 0.2721(5) 0.072(3) Uani 1 d . .
O71 O 0.3200(16) 0.6854(8) 0.4082(8) 0.140(6) Uani 1 d . .
O72 O 0.5540(17) 0.7111(8) 0.3681(8) 0.151(6) Uani 1 d . .
N73 N 0.4683(16) 0.6990(5) 0.4186(7) 0.070(3) Uani 1 d . .
O74 O 0.5278(18) 0.7072(6) 0.4820(8) 0.120(4) Uani 1 d . .
O100 O 0.5125(8) 0.5398(3) 0.2632(4) 0.050(2) Uani 1 d . .
O200 O 0.3294(10) 0.6369(4) 0.2564(5) 0.074(2) Uani 1 d . .

loop_
_atom_type_symbol
_atom_type_description
_atom_type_scat_dispersion_real
_atom_type_scat_dispersion_imag
_atom_type_scat_source
C C 0.0033 0.0016 'International Tables Vol C Tables 4.2.6.8 and 6.1.1.4'
H H 0.0000 0.0000 'International Tables Vol C Tables 4.2.6.8 and 6.1.1.4'
N N 0.0061 0.0033 'International Tables Vol C Tables 4.2.6.8 and 6.1.1.4'
O O 0.0106 0.0060 'International Tables Vol C Tables 4.2.6.8 and 6.1.1.4'
Lu Lu -0.4720 5.8584 'International Tables Vol C Tables 4.2.6.8 and 6.1.1.4'

loop_
_geom_angle_atom_site_label_1
_geom_angle_atom_site_label_2
_geom_angle_atom_site_label_3
_geom_angle
_geom_angle_site_symmetry_1
_geom_angle_site_symmetry_3
_geom_angle_publ_flag
O100 Lu1 O51 126.4(2) . . ?
O100 Lu1 O52 72.1(2) . . ?
O51 Lu1 O52 54.3(2) . . ?
O100 Lu1 N28 78.4(2) . . ?
O51 Lu1 N28 141.1(2) . . ?
O52 Lu1 N28 135.2(2) . . ?
O100 Lu1 O62 144.6(2) . . ?
O51 Lu1 O62 77.4(3) . . ?
O52 Lu1 O62 124.9(3) . . ?
N28 Lu1 O62 98.6(3) . . ?
O100 Lu1 N22 88.8(3) . . ?
O51 Lu1 N22 82.8(3) . . ?
O52 Lu1 N22 79.3(3) . . ?
N28 Lu1 N22 66.9(3) . . ?
O62 Lu1 N22 122.9(2) . . ?
O100 Lu1 N8 76.6(2) . . ?
O51 Lu1 N8 141.5(2) . . ?
O52 Lu1 N8 134.4(2) . . ?
N28 Lu1 N8 66.0(2) . . ?
O62 Lu1 N8 70.3(2) . . ?
N22 Lu1 N8 132.6(2) . . ?
O100 Lu1 N2 85.3(2) . . ?
O51 Lu1 N2 83.8(3) . . ?
O52 Lu1 N2 78.6(3) . . ?
N28 Lu1 N2 132.0(3) . . ?
O62 Lu1 N2 70.5(2) . . ?
N22 Lu1 N2 158.0(3) . . ?
N8 Lu1 N2 66.3(2) . . ?
O100 Lu1 O61 151.1(3) . . ?
O51 Lu1 O61 73.4(3) . . ?
O52 Lu1 O61 122.6(3) . . ?
N28 Lu1 O61 74.3(2) . . ?
O62 Lu1 O61 51.3(2) . . ?
N22 Lu1 O61 71.8(3) . . ?
N8 Lu1 O61 100.6(3) . . ?
N2 Lu1 O61 120.5(2) . . ?
C6 N1 N2 119.3(8) . . ?
C3 N2 N1 119.6(7) . . ?
C3 N2 Lu1 119.5(6) . . ?
N1 N2 Lu1 120.5(6) . . ?
N2 C3 N4 124.3(8) . . ?
N2 C3 C7 117.8(7) . . ?
N4 C3 C7 117.9(8) . . ?
C5 N4 C3 116.4(8) . . ?
N4 C5 C6 120.4(8) . . ?
N4 C5 C51 119.1(9) . . ?
C6 C5 C51 120.5(9) . . ?
N1 C6 C5 120.0(8) . . ?
N1 C6 C61 118.0(9) . . ?
C5 C6 C61 122.0(8) . . ?
N8 C7 C12 123.2(8) . . ?
N8 C7 C3 115.1(8) . . ?
C12 C7 C3 121.7(8) . . ?
C7 N8 C9 118.4(8) . . ?
C7 N8 Lu1 120.7(6) . . ?
C9 N8 Lu1 120.8(6) . . ?
N8 C9 C10 120.8(8) . . ?
N8 C9 C29 116.2(8) . . ?
C10 C9 C29 122.9(8) . . ?
C11 C10 C9 119.5(9) . . ?
C10 C11 C12 119.5(10) . . ?
C11 C12 C7 118.4(9) . . ?
C26 N21 N22 118.2(9) . . ?
C23 N22 N21 119.4(8) . . ?
C23 N22 Lu1 119.3(6) . . ?
N21 N22 Lu1 121.3(6) . . ?
N22 C23 N24 124.6(10) . . ?
N22 C23 C27 118.1(8) . . ?
N24 C23 C27 117.2(9) . . ?
C25 N24 C23 116.8(9) . . ?
N24 C25 C26 120.0(10) . . ?
N24 C25 C251 118.0(11) . . ?
C26 C25 C251 121.9(12) . . ?
N21 C26 C25 120.7(11) . . ?
N21 C26 C261 117.9(12) . . ?
C25 C26 C261 121.4(11) . . ?
N28 C27 C32 122.2(10) . . ?
N28 C27 C23 115.7(8) . . ?
C32 C27 C23 122.0(9) . . ?
C27 N28 C29 119.1(8) . . ?
C27 N28 Lu1 119.8(6) . . ?
C29 N28 Lu1 121.1(6) . . ?
N28 C29 C30 120.3(9) . . ?
N28 C29 C9 115.7(8) . . ?
C30 C29 C9 124.0(9) . . ?
C29 C30 C31 120.1(11) . . ?
C32 C31 C30 119.2(10) . . ?
C31 C32 C27 119.1(10) . . ?
C52 C51 C5 115.8(9) . . ?
C6 C61 C62 116.3(8) . . ?
C252 C251 C25 115.5(12) . . ?
C262 C261 C26 118.6(13) . . ?
O54 N53 O52 123.9(9) . . ?
O54 N53 O51 121.1(9) . . ?
O52 N53 O51 115.0(8) . . ?
O54 N53 Lu1 178.4(8) . . ?
O52 N53 Lu1 57.5(5) . . ?
O51 N53 Lu1 57.5(4) . . ?
N53 O51 Lu1 94.7(5) . . ?
N53 O52 Lu1 96.0(5) . . ?
O64 N63 O62 121.5(9) . . ?
O64 N63 O61 122.1(9) . . ?
O62 N63 O61 116.4(7) . . ?
O64 N63 Lu1 175.2(7) . . ?
O62 N63 Lu1 57.9(4) . . ?
O61 N63 Lu1 58.9(4) . . ?
N63 O62 Lu1 96.5(5) . . ?
N63 O61 Lu1 95.3(5) . . ?
O72 N73 O71 120.1(16) . . ?
O72 N73 O74 118.8(16) . . ?
O71 N73 O74 120.5(13) . . ?

loop_
_geom_bond_atom_site_label_1
_geom_bond_atom_site_label_2
_geom_bond_distance
_geom_bond_site_symmetry_2
_geom_bond_publ_flag
Lu1 O100 2.285(7) . ?
Lu1 O51 2.354(6) . ?
Lu1 O52 2.359(7) . ?
Lu1 N28 2.433(7) . ?
Lu1 O62 2.442(7) . ?
Lu1 N22 2.447(8) . ?
Lu1 N8 2.448(8) . ?
Lu1 N2 2.457(7) . ?
Lu1 O61 2.465(7) . ?
N1 C6 1.319(11) . ?
N2 N1 1.358(10) . ?
N2 C3 1.324(12) . ?
C3 C7 1.493(13) . ?
N4 C3 1.372(11) . ?
C5 N4 1.316(12) . ?
C6 C5 1.443(14) . ?
C6 C61 1.492(13) . ?
C5 C51 1.507(13) . ?
C7 N8 1.344(11) . ?
C7 C12 1.385(14) . ?
N8 C9 1.347(11) . ?
C9 C29 1.474(13) . ?
C10 C9 1.417(14) . ?
C11 C10 1.366(15) . ?
C12 C11 1.381(15) . ?
N22 N21 1.359(12) . ?
C23 N22 1.317(12) . ?
C23 N24 1.355(12) . ?
N24 C25 1.314(15) . ?
C25 C26 1.42(2) . ?
C25 C251 1.51(2) . ?
C26 N21 1.329(14) . ?
C26 C261 1.50(2) . ?
C27 C32 1.381(13) . ?
C27 C23 1.483(15) . ?
N28 C27 1.350(12) . ?
C29 N28 1.361(12) . ?
C29 C30 1.379(13) . ?
C30 C31 1.39(2) . ?
C31 C32 1.36(2) . ?
C51 C52 1.50(2) . ?
C61 C62 1.53(2) . ?
C251 C252 1.49(2) . ?
C261 C262 1.36(2) . ?
N53 O54 1.214(11) . ?
N53 O52 1.249(10) . ?
N53 O51 1.302(10) . ?
O64 N63 1.227(9) . ?
N63 O62 1.249(10) . ?
N63 O61 1.251(11) . ?
N73 O72 1.181(14) . ?
N73 O71 1.196(15) . ?
N73 O74 1.23(2) . ?
